data_1577100
loop_
_publ_author_name
'Passargus, Max'
'Nieuwland, Celine'
'Arrowsmith, Merle'
'Bickelhaupt, F. Matthias'
'Braunschweig, Holger'

_publ_section_title
;
 Cooperative reactivity of halomethanes and -silanes at an A-frame
 complex: transannular addition <i>versus</i> bridging tetrylenes.
;
_journal_issue 21
_journal_name_full 'Chemical science'
_journal_page_first 10547
_journal_page_last 10558
_journal_paper_doi 10.1039/d6sc00337k
_journal_volume 17
_journal_year 2026
_chemical_formula_moiety 'C11 H30 I2 P4 Pt2, C6 H6'
_chemical_formula_sum 'C17 H36 I2 P4 Pt2'
_chemical_formula_weight 1008.32
_chemical_properties_physical 'Air-sensitive,Moisture-sensitive,Heat-sensitive,Oxygen-sensitive,decompose in vacuum'
_space_group_crystal_system monoclinic
_space_group_IT_number 9
_space_group_name_Hall 'C -2yc'
_space_group_name_H-M_alt 'C 1 c 1'
_atom_sites_solution_hydrogens geom
_atom_sites_solution_primary dual
_atom_sites_solution_secondary difmap
_audit_creation_date 2025-10-28
_audit_creation_method 'CIF-fill 1.6i (K.Radacki, 2005-25)'
_audit_update_record
;
2025-11-26 deposited with the CCDC.	2026-04-06 downloaded from the CCDC.
;
_cell_angle_alpha 90
_cell_angle_beta 109.790(3)
_cell_angle_gamma 90
_cell_formula_units_Z 4
_cell_length_a 13.9003(12)
_cell_length_b 16.8782(15)
_cell_length_c 12.3088(10)
_cell_measurement_reflns_used 9942
_cell_measurement_temperature 100(2)
_cell_measurement_theta_max 27.09
_cell_measurement_theta_min 2.26
_cell_volume 2717.2(4)
_computing_cell_refinement 'Saint+ ver. 8.40B (Bruker AXS)'
_computing_data_collection 'BIS 6.2.14 / APEX4 ver. 2021.10 (Bruker AXS)'
_computing_data_reduction 'Saint+ ver. 8.40B (Bruker AXS)'
_computing_molecular_graphics 'ShelXLe (Huebschle et all, 2011)'
_computing_publication_material 'SHELXL-2019/2 (Sheldrick, 2019)'
_computing_structure_refinement 'SHELXL-2019/2 (Sheldrick, 2019)'
_computing_structure_solution 'SHELXT 2018/2 (Sheldrick, 2018)''
_diffrn_ambient_environment N~2~
_diffrn_ambient_temperature 100(2)
_diffrn_detector CPA
_diffrn_detector_area_resol_mean 7.5
_diffrn_detector_type 'Photon II'
_diffrn_measured_fraction_theta_full 1.000
_diffrn_measured_fraction_theta_max 0.999
_diffrn_measurement_device 'four-circle diffractometer'
_diffrn_measurement_device_type 'Bruker D8-Quest'
_diffrn_measurement_method '\f and \w scans'
_diffrn_orient_matrix_type
;
 Sparks R.A., Computational Crystallography p1-18 (Clarendon Press, 1982)
;
_diffrn_orient_matrix_UB_11 -0.0183985
_diffrn_orient_matrix_UB_12 0.0320566
_diffrn_orient_matrix_UB_13 0.0584325
_diffrn_orient_matrix_UB_21 0.0716590
_diffrn_orient_matrix_UB_22 0.0204596
_diffrn_orient_matrix_UB_23 0.0313003
_diffrn_orient_matrix_UB_31 -0.0192885
_diffrn_orient_matrix_UB_32 0.0454323
_diffrn_orient_matrix_UB_33 -0.0553250
_diffrn_radiation_monochromator 'multi-layer mirror'
_diffrn_radiation_probe x-ray
_diffrn_radiation_type MoK\a
_diffrn_radiation_wavelength 0.71073
_diffrn_radiation_xray_symbol K-L~2,3~
_diffrn_reflns_av_R_equivalents 0.0568
_diffrn_reflns_av_unetI/netI 0.0477
_diffrn_reflns_Laue_measured_fraction_full 1.000
_diffrn_reflns_Laue_measured_fraction_max 0.999
_diffrn_reflns_limit_h_max 17
_diffrn_reflns_limit_h_min -17
_diffrn_reflns_limit_k_max 21
_diffrn_reflns_limit_k_min -21
_diffrn_reflns_limit_l_max 15
_diffrn_reflns_limit_l_min -15
_diffrn_reflns_number 31492
_diffrn_reflns_point_group_measured_fraction_full 0.993
_diffrn_reflns_point_group_measured_fraction_max 0.992
_diffrn_reflns_theta_full 25.242
_diffrn_reflns_theta_max 27.106
_diffrn_reflns_theta_min 2.262
_diffrn_source 'micro-focus sealed X-ray tube'
_diffrn_source_type 'Incoatec ImS 2.0'
_diffrn_standards_number 0
_exptl_absorpt_coefficient_mu 12.795
_exptl_absorpt_correction_T_max 0.3779
_exptl_absorpt_correction_T_min .2388
_exptl_absorpt_correction_type multi-scan
_exptl_absorpt_process_details 'SADABS 2016/2 (Bruker AXS)'
_exptl_crystal_colour yellow
_exptl_crystal_density_diffrn 2.465
_exptl_crystal_description plate
_exptl_crystal_F_000 1840
_exptl_crystal_preparation
;
 For data collection the crystal was immersed in a film of perfluoropolyether 
 oil, mounted on a polyimide loop and transferred to stream of cold nitrogen 
 (Oxford Cryostream 800).
;
_exptl_crystal_recrystallization_method 'Re-crystallisation from solvent: DCM/Pentane'
_exptl_crystal_size_max 0.130
_exptl_crystal_size_mid 0.084
_exptl_crystal_size_min 0.036
_refine_diff_density_max 0.624
_refine_diff_density_min -0.608
_refine_diff_density_rms 0.128
_refine_ls_abs_structure_details 'Refined as an inversion twin.'
_refine_ls_abs_structure_Flack 0.045(5)
_refine_ls_extinction_method none
_refine_ls_goodness_of_fit_ref 0.971
_refine_ls_hydrogen_treatment constr
_refine_ls_matrix_type full
_refine_ls_number_parameters 274
_refine_ls_number_reflns 5927
_refine_ls_number_restraints 134
_refine_ls_restrained_S_all 0.963
_refine_ls_R_factor_all 0.0240
_refine_ls_R_factor_gt 0.0224
_refine_ls_shift/su_max 0.001
_refine_ls_shift/su_mean 0.000
_refine_ls_structure_factor_coef Fsqd
_refine_ls_weighting_details 'w=1/[\s^2^(Fo^2^)] where P=(Fo^2^+2Fc^2^)/3'
_refine_ls_weighting_scheme calc
_refine_ls_wR_factor_gt 0.0429
_refine_ls_wR_factor_ref 0.0436
_reflns_Friedel_coverage 0.984
_reflns_Friedel_fraction_full 0.986
_reflns_Friedel_fraction_max 0.986
_reflns_number_gt 5716
_reflns_number_total 5927
_reflns_threshold_expression 'I > 2\s(I)'
_cod_data_source_file d6sc00337k2.cif
_cod_data_source_block final_a_CCDC1
_cod_depositor_comments 'Adding full bibliography for 1577098--1577108.cif.'
_cod_original_sg_symbol_H-M 'C c'
_cod_database_code 1577100
_shelx_shelxl_version_number 2019/2
_shelx_space_group_comment
;
 The symmetry employed for this shelxl refinement is uniquely defined by the 
 following loop, which should always be used as a source of symmetry 
 information in preference to the above space-group names. They are only 
 intended as comments.
;
_exptl_absorpt_special_details
;
 Incident beam scaling, empirical absorption correction using spherical 
 harmonics, and outlier rejection was employed as implemented in SADABS. 
 Additional spherical absorption correction with mu*r value set to 0.7 was 
 applied.
;
_shelx_estimated_absorpt_t_min 0.287
_shelx_estimated_absorpt_t_max 0.656

loop_
_space_group_symop_operation_xyz
'x, y, z'
'x, -y, z+1/2'
'x+1/2, y+1/2, z'
'x+1/2, -y+1/2, z+1/2'

loop_
_atom_site_label
_atom_site_type_symbol
_atom_site_fract_x
_atom_site_fract_y
_atom_site_fract_z
_atom_site_U_iso_or_equiv
_atom_site_adp_type
_atom_site_occupancy
_atom_site_site_symmetry_order
_atom_site_calc_flag
_atom_site_refinement_flags_posn
_atom_site_refinement_flags_adp
_atom_site_refinement_flags_occupancy
_atom_site_disorder_assembly
_atom_site_disorder_group
I1_1 I 0.60286(4) 0.64258(4) 0.63938(5) 0.01911(13) Uani 1 1 d . . . . .
Pt1_1 Pt 0.63989(2) 0.49393(2) 0.73293(3) 0.01102(7) Uani 1 1 d . . . . .
C6_1 C 0.6672(6) 0.3831(5) 0.8066(7) 0.0158(18) Uani 1 1 d . . . . .
H6A_1 H 0.635887 0.376762 0.867333 0.019 Uiso 1 1 calc R U . . .
H6B_1 H 0.741328 0.371706 0.839565 0.019 Uiso 1 1 calc R U . . .
Pt2_1 Pt 0.59616(2) 0.31272(2) 0.66504(2) 0.01217(7) Uani 1 1 d . . . . .
I2_1 I 0.50749(5) 0.21433(4) 0.48452(5) 0.02211(14) Uani 1 1 d . . . . .
C1_1 C 0.4637(7) 0.5630(6) 0.8582(8) 0.020(2) Uani 1 1 d . . . . .
H1A_1 H 0.473849 0.617081 0.835323 0.029 Uiso 1 1 calc R U . . .
H1B_1 H 0.512962 0.551944 0.935125 0.029 Uiso 1 1 calc R U . . .
H1C_1 H 0.394064 0.557480 0.859929 0.029 Uiso 1 1 calc R U . . .
C2_1 C 0.3795(8) 0.5131(7) 0.6200(8) 0.027(2) Uani 1 1 d . . . . .
H2A_1 H 0.387567 0.566571 0.593144 0.040 Uiso 1 1 calc R U . . .
H2B_1 H 0.313794 0.509255 0.632626 0.040 Uiso 1 1 calc R U . . .
H2C_1 H 0.381668 0.474306 0.561595 0.040 Uiso 1 1 calc R U . . .
P1_1 P 0.48286(19) 0.49307(13) 0.7547(2) 0.0135(5) Uani 1 1 d . . . . .
C3_11 C 0.4395(17) 0.4018(14) 0.7977(16) 0.0157(19) Uani 0.71(3) 1 d . U P A 1
H3A_11 H 0.366698 0.407848 0.790146 0.019 Uiso 0.71(3) 1 calc R U P A 1
H3B_11 H 0.478617 0.392412 0.880343 0.019 Uiso 0.71(3) 1 calc R U P A 1
P2_11 P 0.4524(7) 0.3141(4) 0.7146(9) 0.0160(12) Uani 0.71(3) 1 d . U P A 1
C4_11 C 0.4470(15) 0.2330(10) 0.8111(16) 0.025(3) Uani 0.71(3) 1 d . U P A 1
H4A_11 H 0.379452 0.232160 0.819819 0.037 Uiso 0.71(3) 1 calc R U P A 1
H4B_11 H 0.499679 0.240866 0.886778 0.037 Uiso 0.71(3) 1 calc R U P A 1
H4C_11 H 0.458806 0.182524 0.778319 0.037 Uiso 0.71(3) 1 calc R U P A 1
C5_11 C 0.3294(12) 0.3068(11) 0.6022(16) 0.023(3) Uani 0.71(3) 1 d . U P A 1
H5A_11 H 0.321842 0.254092 0.566890 0.035 Uiso 0.71(3) 1 calc R U P A 1
H5B_11 H 0.324210 0.347188 0.543263 0.035 Uiso 0.71(3) 1 calc R U P A 1
H5C_11 H 0.275225 0.315174 0.635292 0.035 Uiso 0.71(3) 1 calc R U P A 1
C3_12 C 0.451(4) 0.395(3) 0.817(4) 0.016(2) Uani 0.29(3) 1 d . U P A 2
H3A_12 H 0.495530 0.391200 0.898739 0.019 Uiso 0.29(3) 1 calc R U P A 2
H3B_12 H 0.379669 0.397510 0.814629 0.019 Uiso 0.29(3) 1 calc R U P A 2
P2_12 P 0.4675(15) 0.3061(12) 0.7434(18) 0.0172(17) Uani 0.29(3) 1 d . U P A 2
C4_12 C 0.485(3) 0.232(2) 0.846(3) 0.020(4) Uani 0.29(3) 1 d . U P A 2
H4A_12 H 0.431459 0.235993 0.880702 0.030 Uiso 0.29(3) 1 calc R U P A 2
H4B_12 H 0.552159 0.238784 0.905880 0.030 Uiso 0.29(3) 1 calc R U P A 2
H4C_12 H 0.481631 0.180437 0.809011 0.030 Uiso 0.29(3) 1 calc R U P A 2
C5_12 C 0.339(3) 0.288(2) 0.641(4) 0.022(3) Uani 0.29(3) 1 d . U P A 2
H5A_12 H 0.332979 0.232872 0.617092 0.033 Uiso 0.29(3) 1 calc R U P A 2
H5B_12 H 0.327577 0.322701 0.573808 0.033 Uiso 0.29(3) 1 calc R U P A 2
H5C_12 H 0.288847 0.300420 0.678486 0.033 Uiso 0.29(3) 1 calc R U P A 2
C7_1 C 0.8194(7) 0.5403(6) 0.5981(8) 0.023(2) Uani 1 1 d . . . . .
H7A_1 H 0.773321 0.520460 0.523888 0.035 Uiso 1 1 calc R U . . .
H7B_1 H 0.890461 0.532891 0.602142 0.035 Uiso 1 1 calc R U . . .
H7C_1 H 0.806369 0.596819 0.605134 0.035 Uiso 1 1 calc R U . . .
C8_1 C 0.9003(7) 0.5207(6) 0.8415(8) 0.020(2) Uani 1 1 d . . . . .
H8A_1 H 0.964839 0.520006 0.825745 0.030 Uiso 1 1 calc R U . . .
H8B_1 H 0.905744 0.485757 0.906857 0.030 Uiso 1 1 calc R U . . .
H8C_1 H 0.885698 0.574845 0.860117 0.030 Uiso 1 1 calc R U . . .
P3_1 P 0.79733(18) 0.48637(14) 0.7145(2) 0.0126(5) Uani 1 1 d . . . . .
C9_1 C 0.8409(6) 0.3854(5) 0.7000(7) 0.0149(17) Uani 1 1 d . . . . .
H9A_1 H 0.893408 0.388636 0.662339 0.018 Uiso 1 1 calc R U . . .
H9B_1 H 0.874405 0.363468 0.778392 0.018 Uiso 1 1 calc R U . . .
P4_1 P 0.74203(19) 0.31577(13) 0.6183(2) 0.0144(5) Uani 1 1 d . . . . .
C10_1 C 0.8115(7) 0.2229(6) 0.6426(9) 0.030(2) Uani 1 1 d . . . . .
H10A_1 H 0.767686 0.181197 0.595821 0.045 Uiso 1 1 calc R U . . .
H10B_1 H 0.831832 0.208658 0.724463 0.045 Uiso 1 1 calc R U . . .
H10C_1 H 0.872678 0.228579 0.620608 0.045 Uiso 1 1 calc R U . . .
C11_1 C 0.7262(7) 0.3390(6) 0.4697(7) 0.025(2) Uani 1 1 d . . . . .
H11A_1 H 0.684687 0.297879 0.419065 0.037 Uiso 1 1 calc R U . . .
H11B_1 H 0.793449 0.341314 0.460361 0.037 Uiso 1 1 calc R U . . .
H11C_1 H 0.692056 0.390386 0.449309 0.037 Uiso 1 1 calc R U . . .
C1_2 C 0.1723(8) 0.4852(7) 0.3364(9) 0.033(3) Uani 1 1 d . . . . .
H1_2 H 0.196956 0.453619 0.404118 0.039 Uiso 1 1 calc R U . . .
C2_2 C 0.1415(7) 0.4490(6) 0.2299(9) 0.027(2) Uani 1 1 d . . . . .
H2_2 H 0.144774 0.392967 0.224328 0.032 Uiso 1 1 calc R U . . .
C3_2 C 0.1061(8) 0.4942(7) 0.1323(10) 0.031(3) Uani 1 1 d . . . . .
H3_2 H 0.083964 0.469193 0.058789 0.038 Uiso 1 1 calc R U . . .
C4_2 C 0.1021(7) 0.5776(7) 0.1391(9) 0.031(2) Uani 1 1 d . . . . .
H4_2 H 0.078772 0.608845 0.070964 0.038 Uiso 1 1 calc R U . . .
C5_2 C 0.1331(8) 0.6131(7) 0.2477(10) 0.035(3) Uani 1 1 d . . . . .
H5_2 H 0.130306 0.669107 0.254445 0.042 Uiso 1 1 calc R U . . .
C6_2 C 0.1683(7) 0.5658(7) 0.3469(8) 0.029(2) Uani 1 1 d . . . . .
H6_2 H 0.189319 0.589601 0.421272 0.034 Uiso 1 1 calc R U . . .

loop_
_atom_site_aniso_label
_atom_site_aniso_U_11
_atom_site_aniso_U_22
_atom_site_aniso_U_33
_atom_site_aniso_U_23
_atom_site_aniso_U_13
_atom_site_aniso_U_12
I1_1 0.0222(3) 0.0150(3) 0.0225(3) 0.0035(2) 0.0106(2) 0.0037(2)
Pt1_1 0.01077(14) 0.01103(16) 0.01213(14) -0.00098(12) 0.00500(11) -0.00051(13)
C6_1 0.018(4) 0.020(5) 0.009(4) -0.003(3) 0.004(3) -0.001(4)
Pt2_1 0.01296(14) 0.01007(17) 0.01321(14) -0.00049(13) 0.00405(11) -0.00013(13)
I2_1 0.0257(3) 0.0189(3) 0.0176(3) -0.0053(2) 0.0020(2) -0.0048(2)
C1_1 0.016(4) 0.021(5) 0.026(5) -0.007(4) 0.013(4) 0.000(4)
C2_1 0.022(5) 0.038(7) 0.018(5) -0.008(4) 0.004(4) 0.002(5)
P1_1 0.0127(12) 0.0147(13) 0.0154(12) -0.0026(8) 0.0079(9) -0.0008(8)
C3_11 0.017(3) 0.015(3) 0.018(4) 0.001(3) 0.010(3) -0.001(3)
P2_11 0.018(2) 0.0128(19) 0.019(3) 0.0028(19) 0.008(2) -0.0030(16)
C4_11 0.027(5) 0.019(4) 0.026(5) 0.000(4) 0.005(4) -0.006(4)
C5_11 0.021(5) 0.019(5) 0.028(6) -0.002(5) 0.006(5) -0.004(4)
C3_12 0.017(3) 0.015(3) 0.019(4) 0.001(3) 0.009(3) -0.002(3)
P2_12 0.018(3) 0.015(3) 0.020(4) -0.001(3) 0.009(3) -0.002(2)
C4_12 0.022(6) 0.017(6) 0.022(6) 0.002(6) 0.008(6) -0.005(6)
C5_12 0.023(5) 0.017(5) 0.024(6) 0.001(5) 0.005(5) -0.004(5)
C7_1 0.021(5) 0.024(6) 0.027(5) 0.012(4) 0.012(4) 0.006(4)
C8_1 0.015(4) 0.026(6) 0.023(5) -0.005(4) 0.010(4) -0.008(4)
P3_1 0.0103(11) 0.0128(13) 0.0154(11) 0.0010(9) 0.0050(9) 0.0014(8)
C9_1 0.010(4) 0.019(5) 0.015(4) -0.002(3) 0.004(3) 0.003(3)
P4_1 0.0139(12) 0.0146(13) 0.0142(11) -0.0017(8) 0.0042(9) 0.0025(9)
C10_1 0.023(5) 0.022(6) 0.044(6) -0.013(5) 0.010(5) 0.006(4)
C11_1 0.029(5) 0.032(6) 0.017(4) -0.012(4) 0.013(4) -0.007(4)
C1_2 0.023(5) 0.044(8) 0.027(6) 0.001(5) 0.002(4) 0.004(5)
C2_2 0.014(4) 0.036(6) 0.031(5) -0.008(5) 0.008(4) -0.008(5)
C3_2 0.016(5) 0.055(8) 0.026(6) -0.010(5) 0.011(4) -0.008(5)
C4_2 0.015(4) 0.049(7) 0.033(6) 0.000(5) 0.010(4) -0.001(5)
C5_2 0.019(5) 0.044(7) 0.047(7) -0.006(6) 0.016(5) -0.008(5)
C6_2 0.026(5) 0.039(7) 0.024(5) -0.010(4) 0.012(4) -0.004(5)

loop_
_atom_type_symbol
_atom_type_description
_atom_type_scat_dispersion_real
_atom_type_scat_dispersion_imag
_atom_type_scat_source
C C 0.0033 0.0016 'International Tables Vol C Tables 4.2.6.8 and 6.1.1.4'
H H 0.0000 0.0000 'International Tables Vol C Tables 4.2.6.8 and 6.1.1.4'
P P 0.1023 0.0942 'International Tables Vol C Tables 4.2.6.8 and 6.1.1.4'
I I -0.4742 1.8119 'International Tables Vol C Tables 4.2.6.8 and 6.1.1.4'
Pt Pt -1.7033 8.3905 'International Tables Vol C Tables 4.2.6.8 and 6.1.1.4'

loop_
_geom_angle_atom_site_label_1
_geom_angle_atom_site_label_2
_geom_angle_atom_site_label_3
_geom_angle
_geom_angle_site_symmetry_1
_geom_angle_site_symmetry_3
_geom_angle_publ_flag
C6_1 Pt1_1 P3_1 87.3(2) . . ?
C6_1 Pt1_1 P1_1 89.1(2) . . ?
P3_1 Pt1_1 P1_1 176.30(8) . . ?
C6_1 Pt1_1 I1_1 178.7(2) . . ?
P3_1 Pt1_1 I1_1 93.42(6) . . ?
P1_1 Pt1_1 I1_1 90.23(6) . . ?
C6_1 Pt1_1 Pt2_1 39.7(2) . . ?
P3_1 Pt1_1 Pt2_1 91.41(6) . . ?
P1_1 Pt1_1 Pt2_1 85.38(6) . . ?
I1_1 Pt1_1 Pt2_1 141.334(18) . . ?
Pt1_1 C6_1 Pt2_1 100.8(3) . . ?
C6_1 Pt2_1 P2_11 88.9(3) . . ?
C6_1 Pt2_1 P4_1 89.3(2) . . ?
P2_11 Pt2_1 P4_1 177.92(19) . . ?
C6_1 Pt2_1 P2_12 83.8(5) . . ?
P4_1 Pt2_1 P2_12 170.3(5) . . ?
C6_1 Pt2_1 I2_1 177.3(2) . . ?
P2_11 Pt2_1 I2_1 91.7(2) . . ?
P4_1 Pt2_1 I2_1 90.20(6) . . ?
P2_12 Pt2_1 I2_1 96.4(5) . . ?
C6_1 Pt2_1 Pt1_1 39.5(2) . . ?
P2_11 Pt2_1 Pt1_1 91.54(18) . . ?
P4_1 Pt2_1 Pt1_1 86.42(6) . . ?
P2_12 Pt2_1 Pt1_1 92.5(5) . . ?
I2_1 Pt2_1 Pt1_1 143.012(18) . . ?
C3_11 P1_1 C2_1 100.8(7) . . ?
C3_11 P1_1 C1_1 101.9(8) . . ?
C2_1 P1_1 C1_1 105.1(5) . . ?
C2_1 P1_1 C3_12 107.8(15) . . ?
C1_1 P1_1 C3_12 99.9(17) . . ?
C3_11 P1_1 Pt1_1 117.9(7) . . ?
C2_1 P1_1 Pt1_1 112.5(4) . . ?
C1_1 P1_1 Pt1_1 116.7(3) . . ?
C3_12 P1_1 Pt1_1 113.8(16) . . ?
P1_1 C3_11 P2_11 114.8(11) . . ?
C5_11 P2_11 C4_11 102.1(7) . . ?
C5_11 P2_11 C3_11 103.6(8) . . ?
C4_11 P2_11 C3_11 102.0(8) . . ?
C5_11 P2_11 Pt2_1 118.9(6) . . ?
C4_11 P2_11 Pt2_1 113.5(6) . . ?
C3_11 P2_11 Pt2_1 114.6(7) . . ?
P2_12 C3_12 P1_1 116(3) . . ?
C4_12 P2_12 C3_12 104(2) . . ?
C4_12 P2_12 C5_12 104.4(18) . . ?
C3_12 P2_12 C5_12 103(2) . . ?
C4_12 P2_12 Pt2_1 113.7(15) . . ?
C3_12 P2_12 Pt2_1 114.4(19) . . ?
C5_12 P2_12 Pt2_1 115.8(15) . . ?
C7_1 P3_1 C8_1 103.0(4) . . ?
C7_1 P3_1 C9_1 103.9(4) . . ?
C8_1 P3_1 C9_1 100.9(4) . . ?
C7_1 P3_1 Pt1_1 118.5(3) . . ?
C8_1 P3_1 Pt1_1 113.5(3) . . ?
C9_1 P3_1 Pt1_1 114.9(3) . . ?
P4_1 C9_1 P3_1 116.0(4) . . ?
C11_1 P4_1 C10_1 103.3(5) . . ?
C11_1 P4_1 C9_1 103.2(4) . . ?
C10_1 P4_1 C9_1 101.9(4) . . ?
C11_1 P4_1 Pt2_1 116.4(3) . . ?
C10_1 P4_1 Pt2_1 114.0(4) . . ?
C9_1 P4_1 Pt2_1 116.2(3) . . ?
C6_2 C1_2 C2_2 121.4(10) . . ?
C3_2 C2_2 C1_2 119.5(10) . . ?
C2_2 C3_2 C4_2 120.9(10) . . ?
C5_2 C4_2 C3_2 118.7(10) . . ?
C4_2 C5_2 C6_2 119.6(10) . . ?
C1_2 C6_2 C5_2 119.8(10) . . ?

loop_
_geom_bond_atom_site_label_1
_geom_bond_atom_site_label_2
_geom_bond_distance
_geom_bond_site_symmetry_2
_geom_bond_publ_flag
I1_1 Pt1_1 2.7358(7) . ?
Pt1_1 C6_1 2.057(9) . ?
Pt1_1 P3_1 2.279(2) . ?
Pt1_1 P1_1 2.287(3) . ?
Pt1_1 Pt2_1 3.1745(5) . ?
C6_1 Pt2_1 2.063(8) . ?
Pt2_1 P2_11 2.279(8) . ?
Pt2_1 P4_1 2.288(3) . ?
Pt2_1 P2_12 2.30(2) . ?
Pt2_1 I2_1 2.7129(6) . ?
C1_1 P1_1 1.821(9) . ?
C2_1 P1_1 1.820(10) . ?
P1_1 C3_11 1.80(2) . ?
P1_1 C3_12 1.93(6) . ?
C3_11 P2_11 1.84(2) . ?
P2_11 C5_11 1.804(16) . ?
P2_11 C4_11 1.830(16) . ?
C3_12 P2_12 1.81(6) . ?
P2_12 C4_12 1.73(4) . ?
P2_12 C5_12 1.82(4) . ?
C7_1 P3_1 1.810(9) . ?
C8_1 P3_1 1.819(9) . ?
P3_1 C9_1 1.838(9) . ?
C9_1 P4_1 1.829(9) . ?
P4_1 C11_1 1.810(9) . ?
P4_1 C10_1 1.812(10) . ?
C1_2 C6_2 1.370(15) . ?
C1_2 C2_2 1.377(15) . ?
C2_2 C3_2 1.367(15) . ?
C3_2 C4_2 1.412(15) . ?
C4_2 C5_2 1.394(14) . ?
C5_2 C6_2 1.401(15) . ?

loop_
_geom_torsion_atom_site_label_1
_geom_torsion_atom_site_label_2
_geom_torsion_atom_site_label_3
_geom_torsion_atom_site_label_4
_geom_torsion
_geom_torsion_site_symmetry_1
_geom_torsion_site_symmetry_2
_geom_torsion_site_symmetry_3
_geom_torsion_site_symmetry_4
_geom_torsion_publ_flag
C2_1 P1_1 C3_11 P2_11 74.4(10) . . . . ?
C1_1 P1_1 C3_11 P2_11 -177.5(8) . . . . ?
Pt1_1 P1_1 C3_11 P2_11 -48.4(11) . . . . ?
P1_1 C3_11 P2_11 C5_11 -93.8(11) . . . . ?
P1_1 C3_11 P2_11 C4_11 160.4(10) . . . . ?
P1_1 C3_11 P2_11 Pt2_1 37.3(10) . . . . ?
P1_1 C3_12 P2_12 C4_12 157(2) . . . . ?
P1_1 C3_12 P2_12 C5_12 -95(3) . . . . ?
P1_1 C3_12 P2_12 Pt2_1 32(3) . . . . ?
C7_1 P3_1 C9_1 P4_1 -95.2(5) . . . . ?
C8_1 P3_1 C9_1 P4_1 158.3(5) . . . . ?
Pt1_1 P3_1 C9_1 P4_1 35.7(5) . . . . ?
P3_1 C9_1 P4_1 C11_1 81.2(6) . . . . ?
P3_1 C9_1 P4_1 C10_1 -171.9(5) . . . . ?
P3_1 C9_1 P4_1 Pt2_1 -47.4(5) . . . . ?
C6_2 C1_2 C2_2 C3_2 0.1(17) . . . . ?
C1_2 C2_2 C3_2 C4_2 0.9(17) . . . . ?
C2_2 C3_2 C4_2 C5_2 -1.3(15) . . . . ?
C3_2 C4_2 C5_2 C6_2 0.7(14) . . . . ?
C2_2 C1_2 C6_2 C5_2 -0.6(16) . . . . ?
C4_2 C5_2 C6_2 C1_2 0.2(15) . . . . ?
